data_2106674
loop_
_publ_author_name
'Dumas, Y.'
'Galigne, J.L.'

_publ_section_title
;
 Structure cristalline du pyrophsphate tetrapotassique trihydrate, K4 P2
 O7 (H2 O)3
;
_journal_name_full 'Acta Crystallographica B (24,1968-38,1982)'
_journal_page_first 390
_journal_page_last 395
_journal_volume 30
_journal_year 1974
_chemical_formula_sum 'H6 K4 O10 P2'
_chemical_name_systematic 'K4 P2 O7 (H2 O)3'
_space_group_IT_number 14
_symmetry_space_group_name_Hall '-P 2ybc'
_symmetry_space_group_name_H-M 'P 1 21/c 1'
_cell_angle_alpha 90
_cell_angle_beta 108.1
_cell_angle_gamma 90
_cell_formula_units_Z 4
_cell_length_a 9.694
_cell_length_b 10.031
_cell_length_c 12.048
_cell_volume 1113.580
_citation_journal_id_ASTM ACBCAR
_cod_data_source_file Dumas_ACBCAR_1974_1835.cif
_cod_data_source_block H6K4O10P2
_cod_original_cell_volume 1113.58
_cod_database_code 2106674

loop_
_symmetry_equiv_pos_as_xyz
x,y,z
-x,y+1/2,-z+1/2
-x,-y,-z
x,-y-1/2,z-1/2

loop_
_atom_site_label
_atom_site_type_symbol
_atom_site_fract_x
_atom_site_fract_y
_atom_site_fract_z
_atom_site_occupancy
_atom_site_U_iso_or_equiv
O1 O-2 0.1059 0.7446 0.4404 1 0.0
P1 P+5 0.1863 0.6999 0.3595 1 0.0
K3 K+1 0.5101 0.4425 0.3665 1 0.0
H5 H+1 0.045 -0.006 0.374 1 0.0
K2 K+1 0.2647 0.581 0.1042 1 0.0
H3 H+1 0.072 0.321 0.227 1 0.0
O8 O-2 0.8151 0.4538 0.2695 1 0.0
O4 O-2 0.3276 0.7965 0.3926 1 0.0
H6 H+1 0.015 0.096 0.361 1 0.0
O10 O-2 0.0873 0.0505 0.3956 1 0.0
O6 O-2 0.4628 0.7069 0.2583 1 0.0
H1 H+1 0.841 0.417 0.437 1 0.0
H2 H+1 0.836 0.395 0.325 1 0.0
K4 K+1 0.8639 0.6859 0.495 1 0.0
O9 O-2 0.1776 0.3346 0.2482 1 0.0
O5 O-2 0.5743 0.6913 0.4763 1 0.0
O3 O-2 0.2373 0.5574 0.3765 1 0.0
K1 K+1 0.6513 0.6058 0.1473 1 0.0
H4 H+1 0.198 0.415 0.294 1 0.0
O2 O-2 0.1026 0.7285 0.2354 1 0.0
P2 P+5 0.4879 0.7745 0.3747 1 0.0
O7 O-2 0.5433 0.9165 0.379 1 0.0
